data_7105895
loop_
_publ_author_name
'Junjia Liu'
'Stephen D. Lotesta'
'Erik J. Sorensen'

_publ_section_title
;
 A Concise Synthesis of the Molecular Framework of Pleuromutilin
;
_journal_name_full Chem.Commun.
_journal_page_first 1500
_journal_paper_doi 10.1039/c0cc04077k
_journal_volume 47
_journal_year 2011
_chemical_formula_sum 'C12 H15 N O'
_chemical_formula_weight 189.25
_chemical_name_systematic
;
?
;
_space_group_IT_number 4
_symmetry_cell_setting monoclinic
_symmetry_space_group_name_Hall 'P 2yb'
_symmetry_space_group_name_H-M 'P 1 21 1'
_atom_sites_solution_hydrogens geom
_atom_sites_solution_primary direct
_atom_sites_solution_secondary difmap
_audit_creation_method SHELXL-97
_cell_angle_alpha 90.00
_cell_angle_beta 102.217(1)
_cell_angle_gamma 90.00
_cell_formula_units_Z 2
_cell_length_a 7.2455(5)
_cell_length_b 6.4925(4)
_cell_length_c 11.1739(7)
_cell_measurement_reflns_used 4982
_cell_measurement_temperature 100(2)
_cell_measurement_theta_max 30.53
_cell_measurement_theta_min 3.08
_cell_volume 513.73(6)
_computing_cell_refinement 'Bruker SMART'
_computing_data_collection 'Bruker SMART'
_computing_data_reduction 'Bruker SAINT'
_computing_molecular_graphics 'Bruker SHELXTL'
_computing_publication_material 'Bruker SHELXTL'
_computing_structure_refinement 'SHELXL-97 (Sheldrick, 1997)'
_computing_structure_solution 'SHELXS-97 (Sheldrick, 1990)'
_diffrn_ambient_temperature 100(2)
_diffrn_measured_fraction_theta_full 0.998
_diffrn_measured_fraction_theta_max 0.998
_diffrn_measurement_device_type 'CCD area detector'
_diffrn_measurement_method 'phi and omega scans'
_diffrn_radiation_monochromator graphite
_diffrn_radiation_source 'fine-focus sealed tube'
_diffrn_radiation_type MoK\a
_diffrn_radiation_wavelength 0.71073
_diffrn_reflns_av_R_equivalents 0.0118
_diffrn_reflns_av_sigmaI/netI 0.0183
_diffrn_reflns_limit_h_max 10
_diffrn_reflns_limit_h_min -10
_diffrn_reflns_limit_k_max 9
_diffrn_reflns_limit_k_min -9
_diffrn_reflns_limit_l_max 15
_diffrn_reflns_limit_l_min -15
_diffrn_reflns_number 6303
_diffrn_reflns_theta_full 30.53
_diffrn_reflns_theta_max 30.53
_diffrn_reflns_theta_min 1.86
_exptl_absorpt_coefficient_mu 0.078
_exptl_absorpt_correction_T_max 0.9892
_exptl_absorpt_correction_T_min 0.9846
_exptl_absorpt_correction_type multi-scan
_exptl_absorpt_process_details 'Bruker SAINT (SADABS)'
_exptl_crystal_colour colourless
_exptl_crystal_density_diffrn 1.223
_exptl_crystal_density_method 'not measured'
_exptl_crystal_description lathe
_exptl_crystal_F_000 204
_exptl_crystal_size_max 0.20
_exptl_crystal_size_mid 0.18
_exptl_crystal_size_min 0.14
_refine_diff_density_max 0.349
_refine_diff_density_min -0.176
_refine_diff_density_rms 0.052
_refine_ls_abs_structure_details 'Flack H D (1983), Acta Cryst. A39, 876-881'
_refine_ls_abs_structure_Flack 0.2(11)
_refine_ls_extinction_method none
_refine_ls_goodness_of_fit_ref 1.042
_refine_ls_hydrogen_treatment constr
_refine_ls_matrix_type full
_refine_ls_number_parameters 127
_refine_ls_number_reflns 3056
_refine_ls_number_restraints 1
_refine_ls_restrained_S_all 1.042
_refine_ls_R_factor_all 0.0402
_refine_ls_R_factor_gt 0.0389
_refine_ls_shift/su_max 0.000
_refine_ls_shift/su_mean 0.000
_refine_ls_structure_factor_coef Fsqd
_refine_ls_weighting_details 'calc w=1/[\s^2^(Fo^2^)+(0.0600P)^2^+0.0880P] where P=(Fo^2^+2Fc^2^)/3'
_refine_ls_weighting_scheme calc
_refine_ls_wR_factor_gt 0.0954
_refine_ls_wR_factor_ref 0.0968
_reflns_number_gt 2956
_reflns_number_total 3056
_reflns_threshold_expression >2sigma(I)
_cod_data_source_file C0CC04077K.TXT
_cod_data_source_block lotest3
_cod_depositor_comments
;
The following automatic conversions were performed:

'_symmetry_cell_setting' value 'Monoclinic' changed to 'monoclinic'
according to the built-in table from CIF Core dictionary named
'cif_core.dic' version 2.4.1 from 2010-06-29.

Automatic conversion script
Id: cif_fix_values 1646 2011-03-28 12:23:43Z adriana 
;
_cod_original_sg_symbol_H-M P2(1)
_cod_database_code 7105895

loop_
_symmetry_equiv_pos_as_xyz
'x, y, z'
'-x, y+1/2, -z'

loop_
_atom_site_label
_atom_site_type_symbol
_atom_site_fract_x
_atom_site_fract_y
_atom_site_fract_z
_atom_site_U_iso_or_equiv
_atom_site_adp_type
_atom_site_occupancy
_atom_site_symmetry_multiplicity
_atom_site_calc_flag
_atom_site_refinement_flags
_atom_site_disorder_assembly
_atom_site_disorder_group
O1 O -0.58723(12) 0.14805(15) 0.02814(8) 0.02470(19) Uani 1 1 d . . .
N1 N -0.33381(16) 0.4485(2) 0.47457(11) 0.0303(3) Uani 1 1 d . . .
C1 C -0.32470(14) 0.28349(16) 0.17940(10) 0.01575(19) Uani 1 1 d . . .
H1 H -0.3481 0.4354 0.1744 0.019 Uiso 1 1 calc R . .
C2 C -0.40841(15) 0.20107(18) 0.28521(10) 0.0189(2) Uani 1 1 d . . .
H2 H -0.5488 0.1953 0.2567 0.023 Uiso 1 1 calc R . .
C3 C -0.33799(17) -0.01778(18) 0.32240(11) 0.0215(2) Uani 1 1 d . . .
H3A H -0.3833 -0.0603 0.3963 0.026 Uiso 1 1 calc R . .
H3B H -0.3902 -0.1150 0.2556 0.026 Uiso 1 1 calc R . .
C4 C -0.12257(16) -0.02671(18) 0.34884(10) 0.0205(2) Uani 1 1 d . . .
H4A H -0.0798 -0.1678 0.3745 0.025 Uiso 1 1 calc R . .
H4B H -0.0701 0.0686 0.4167 0.025 Uiso 1 1 calc R . .
C5 C -0.04994(16) 0.03326(17) 0.23462(10) 0.0181(2) Uani 1 1 d . . .
H5A H -0.0970 -0.0680 0.1690 0.022 Uiso 1 1 calc R . .
H5B H 0.0897 0.0260 0.2538 0.022 Uiso 1 1 calc R . .
C6 C -0.11069(14) 0.25014(16) 0.18700(9) 0.01486(19) Uani 1 1 d . . .
C7 C -0.09922(15) 0.27082(17) 0.05049(10) 0.0177(2) Uani 1 1 d . . .
H7A H -0.0953 0.4177 0.0273 0.021 Uiso 1 1 calc R . .
H7B H 0.0155 0.2017 0.0353 0.021 Uiso 1 1 calc R . .
C8 C -0.27691(16) 0.16724(18) -0.02303(10) 0.0199(2) Uani 1 1 d . . .
H8A H -0.3203 0.2362 -0.1031 0.024 Uiso 1 1 calc R . .
H8B H -0.2534 0.0200 -0.0372 0.024 Uiso 1 1 calc R . .
C9 C -0.42106(15) 0.19137(17) 0.05661(10) 0.0180(2) Uani 1 1 d . . .
C10 C 0.00356(15) 0.42240(18) 0.25763(10) 0.0187(2) Uani 1 1 d . . .
H10 H -0.0373 0.5582 0.2338 0.022 Uiso 1 1 calc R . .
C11 C 0.15390(16) 0.4080(2) 0.34881(11) 0.0227(2) Uani 1 1 d . . .
H11A H 0.2018 0.2765 0.3769 0.027 Uiso 1 1 calc R . .
H11B H 0.2135 0.5293 0.3859 0.027 Uiso 1 1 calc R . .
C12 C -0.36515(16) 0.3407(2) 0.39169(11) 0.0219(2) Uani 1 1 d . . .

loop_
_atom_site_aniso_label
_atom_site_aniso_U_11
_atom_site_aniso_U_22
_atom_site_aniso_U_33
_atom_site_aniso_U_23
_atom_site_aniso_U_13
_atom_site_aniso_U_12
O1 0.0204(4) 0.0259(4) 0.0268(4) -0.0059(4) 0.0026(3) -0.0019(3)
N1 0.0243(5) 0.0391(7) 0.0282(5) -0.0107(5) 0.0074(4) -0.0019(5)
C1 0.0148(4) 0.0152(4) 0.0172(4) -0.0021(4) 0.0034(3) 0.0006(4)
C2 0.0162(4) 0.0226(5) 0.0188(5) -0.0037(4) 0.0054(4) -0.0015(4)
C3 0.0241(5) 0.0207(5) 0.0208(5) 0.0003(4) 0.0071(4) -0.0055(4)
C4 0.0249(5) 0.0176(5) 0.0193(5) 0.0032(4) 0.0057(4) 0.0019(4)
C5 0.0209(5) 0.0149(4) 0.0193(5) 0.0006(4) 0.0062(4) 0.0031(4)
C6 0.0154(4) 0.0134(4) 0.0160(4) -0.0004(3) 0.0039(3) 0.0004(3)
C7 0.0200(4) 0.0166(4) 0.0176(4) -0.0003(4) 0.0062(4) -0.0006(4)
C8 0.0227(5) 0.0210(5) 0.0162(4) -0.0020(4) 0.0044(4) 0.0006(4)
C9 0.0203(5) 0.0148(5) 0.0182(4) -0.0008(4) 0.0026(4) 0.0012(4)
C10 0.0185(4) 0.0170(5) 0.0213(5) -0.0029(4) 0.0059(4) -0.0012(4)
C11 0.0190(5) 0.0277(6) 0.0220(5) -0.0034(4) 0.0055(4) -0.0022(4)
C12 0.0163(5) 0.0277(6) 0.0229(5) -0.0026(5) 0.0066(4) 0.0010(4)

loop_
_atom_type_symbol
_atom_type_description
_atom_type_scat_dispersion_real
_atom_type_scat_dispersion_imag
_atom_type_scat_source
C C 0.0033 0.0016 'International Tables Vol C Tables 4.2.6.8 and 6.1.1.4'
H H 0.0000 0.0000 'International Tables Vol C Tables 4.2.6.8 and 6.1.1.4'
N N 0.0061 0.0033 'International Tables Vol C Tables 4.2.6.8 and 6.1.1.4'
O O 0.0106 0.0060 'International Tables Vol C Tables 4.2.6.8 and 6.1.1.4'

loop_
_geom_angle_atom_site_label_1
_geom_angle_atom_site_label_2
_geom_angle_atom_site_label_3
_geom_angle
_geom_angle_site_symmetry_1
_geom_angle_site_symmetry_3
_geom_angle_publ_flag
C9 C1 C2 112.10(9) . . ?
C9 C1 C6 104.88(8) . . ?
C2 C1 C6 117.58(8) . . ?
C9 C1 H1 107.3 . . ?
C2 C1 H1 107.3 . . ?
C6 C1 H1 107.3 . . ?
C12 C2 C1 110.84(10) . . ?
C12 C2 C3 110.37(9) . . ?
C1 C2 C3 111.59(9) . . ?
C12 C2 H2 108.0 . . ?
C1 C2 H2 108.0 . . ?
C3 C2 H2 108.0 . . ?
C4 C3 C2 110.77(9) . . ?
C4 C3 H3A 109.5 . . ?
C2 C3 H3A 109.5 . . ?
C4 C3 H3B 109.5 . . ?
C2 C3 H3B 109.5 . . ?
H3A C3 H3B 108.1 . . ?
C3 C4 C5 110.29(9) . . ?
C3 C4 H4A 109.6 . . ?
C5 C4 H4A 109.6 . . ?
C3 C4 H4B 109.6 . . ?
C5 C4 H4B 109.6 . . ?
H4A C4 H4B 108.1 . . ?
C4 C5 C6 113.47(9) . . ?
C4 C5 H5A 108.9 . . ?
C6 C5 H5A 108.9 . . ?
C4 C5 H5B 108.9 . . ?
C6 C5 H5B 108.9 . . ?
H5A C5 H5B 107.7 . . ?
C10 C6 C5 114.36(9) . . ?
C10 C6 C1 110.88(9) . . ?
C5 C6 C1 110.91(8) . . ?
C10 C6 C7 108.19(9) . . ?
C5 C6 C7 110.43(9) . . ?
C1 C6 C7 101.26(8) . . ?
C8 C7 C6 106.03(8) . . ?
C8 C7 H7A 110.5 . . ?
C6 C7 H7A 110.5 . . ?
C8 C7 H7B 110.5 . . ?
C6 C7 H7B 110.5 . . ?
H7A C7 H7B 108.7 . . ?
C9 C8 C7 104.21(9) . . ?
C9 C8 H8A 110.9 . . ?
C7 C8 H8A 110.9 . . ?
C9 C8 H8B 110.9 . . ?
C7 C8 H8B 110.9 . . ?
H8A C8 H8B 108.9 . . ?
O1 C9 C8 126.26(10) . . ?
O1 C9 C1 124.61(10) . . ?
C8 C9 C1 109.12(9) . . ?
C11 C10 C6 128.21(11) . . ?
C11 C10 H10 115.9 . . ?
C6 C10 H10 115.9 . . ?
C10 C11 H11A 120.0 . . ?
C10 C11 H11B 120.0 . . ?
H11A C11 H11B 120.0 . . ?
N1 C12 C2 179.14(12) . . ?

loop_
_geom_bond_atom_site_label_1
_geom_bond_atom_site_label_2
_geom_bond_distance
_geom_bond_site_symmetry_2
_geom_bond_publ_flag
O1 C9 1.2115(13) . ?
N1 C12 1.1448(16) . ?
C1 C9 1.5240(15) . ?
C1 C2 1.5348(15) . ?
C1 C6 1.5501(14) . ?
C1 H1 1.0000 . ?
C2 C12 1.4757(16) . ?
C2 C3 1.5370(17) . ?
C2 H2 1.0000 . ?
C3 C4 1.5269(16) . ?
C3 H3A 0.9900 . ?
C3 H3B 0.9900 . ?
C4 C5 1.5302(15) . ?
C4 H4A 0.9900 . ?
C4 H4B 0.9900 . ?
C5 C6 1.5364(15) . ?
C5 H5A 0.9900 . ?
C5 H5B 0.9900 . ?
C6 C10 1.5108(15) . ?
C6 C7 1.5509(15) . ?
C7 C8 1.5287(16) . ?
C7 H7A 0.9900 . ?
C7 H7B 0.9900 . ?
C8 C9 1.5167(15) . ?
C8 H8A 0.9900 . ?
C8 H8B 0.9900 . ?
C10 C11 1.3280(16) . ?
C10 H10 0.9500 . ?
C11 H11A 0.9500 . ?
C11 H11B 0.9500 . ?

loop_
_geom_torsion_atom_site_label_1
_geom_torsion_atom_site_label_2
_geom_torsion_atom_site_label_3
_geom_torsion_atom_site_label_4
_geom_torsion
_geom_torsion_site_symmetry_1
_geom_torsion_site_symmetry_2
_geom_torsion_site_symmetry_3
_geom_torsion_site_symmetry_4
_geom_torsion_publ_flag
C9 C1 C2 C12 -159.64(9) . . . . ?
C6 C1 C2 C12 78.70(12) . . . . ?
C9 C1 C2 C3 76.91(11) . . . . ?
C6 C1 C2 C3 -44.75(12) . . . . ?
C12 C2 C3 C4 -70.67(12) . . . . ?
C1 C2 C3 C4 53.05(12) . . . . ?
C2 C3 C4 C5 -60.59(12) . . . . ?
C3 C4 C5 C6 58.77(12) . . . . ?
C4 C5 C6 C10 78.65(12) . . . . ?
C4 C5 C6 C1 -47.63(12) . . . . ?
C4 C5 C6 C7 -159.05(9) . . . . ?
C9 C1 C6 C10 147.95(9) . . . . ?
C2 C1 C6 C10 -86.74(11) . . . . ?
C9 C1 C6 C5 -83.87(10) . . . . ?
C2 C1 C6 C5 41.44(12) . . . . ?
C9 C1 C6 C7 33.32(10) . . . . ?
C2 C1 C6 C7 158.64(9) . . . . ?
C10 C6 C7 C8 -154.80(9) . . . . ?
C5 C6 C7 C8 79.35(10) . . . . ?
C1 C6 C7 C8 -38.20(11) . . . . ?
C6 C7 C8 C9 27.99(11) . . . . ?
C7 C8 C9 O1 172.60(11) . . . . ?
C7 C8 C9 C1 -6.42(12) . . . . ?
C2 C1 C9 O1 34.92(15) . . . . ?
C6 C1 C9 O1 163.60(11) . . . . ?
C2 C1 C9 C8 -146.04(9) . . . . ?
C6 C1 C9 C8 -17.36(11) . . . . ?
C5 C6 C10 C11 4.53(16) . . . . ?
C1 C6 C10 C11 130.83(12) . . . . ?
C7 C6 C10 C11 -118.97(12) . . . . ?
C1 C2 C12 N1 141(10) . . . . ?
C3 C2 C12 N1 -94(10) . . . . ?

loop_
_cod_related_entry_id
_cod_related_entry_database
_cod_related_entry_code
1 ChemSpider 30653242
